data_2012941
loop_
_publ_author_name
'Ruschewitz, Uwe'
'Pantenburg, Ingo'

_publ_section_title
;
 [Cd{C~2~(COO)~2~}(H~2~O)~3~]&#x00B7;H~2~O, the first cadmium salt of
 acetylenedicarboxylic acid
;
_journal_issue 9
_journal_name_full 'Acta Crystallographica Section C'
_journal_page_first m483
_journal_page_last m484
_journal_paper_doi 10.1107/S0108270102014658
_journal_volume 58
_journal_year 2002
_chemical_formula_iupac '[Cd (C4 O4) (H2 O)3] , H2 O'
_chemical_formula_moiety 'C4 H6 Cd O7 , H2 O'
_chemical_formula_sum 'C4 H8 Cd O8'
_chemical_formula_weight 296.50
_chemical_name_common 'cadmium acetylenedicarboxylate tetrahydrate'
_chemical_name_systematic
;catena-poly[[[triaquacadmium(II)]-\m-acetylenedicarboxylato-\k^4^O,O':O'',O''']
monohydrate]
;
_space_group_IT_number 14
_symmetry_cell_setting monoclinic
_symmetry_space_group_name_Hall '-P 2yn'
_symmetry_space_group_name_H-M 'P 1 21/n 1'
_atom_sites_solution_hydrogens difmap
_atom_sites_solution_primary direct
_atom_sites_solution_secondary difmap
_audit_creation_method SHELXL97
_cell_angle_alpha 90
_cell_angle_beta 99.811(8)
_cell_angle_gamma 90
_cell_formula_units_Z 4
_cell_length_a 6.8195(7)
_cell_length_b 7.9530(10)
_cell_length_c 16.387(2)
_cell_measurement_reflns_used 19461
_cell_measurement_temperature 170(2)
_cell_measurement_theta_max 32.4
_cell_measurement_theta_min 1.5
_cell_volume 875.76(18)
_computing_cell_refinement X-AREA
_computing_data_collection 'X-AREA (Stoe & Cie, 2001)'
_computing_data_reduction X-AREA
_computing_molecular_graphics 'DIAMOND (Brandenburg, 2001)'
_computing_publication_material SHELXL97
_computing_structure_refinement 'SHELXL97 (Sheldrick, 1997)'
_computing_structure_solution 'SIR92 (Altomare et al., 1993)'
_diffrn_ambient_temperature 170(2)
_diffrn_detector_area_resol_mean 'not measured'
_diffrn_measured_fraction_theta_full 1.000
_diffrn_measured_fraction_theta_max 1.000
_diffrn_measurement_device_type 'Stoe IPDS II'
_diffrn_measurement_method 'oscillation scans'
_diffrn_radiation_monochromator graphite
_diffrn_radiation_source 'fine-focus sealed tube'
_diffrn_radiation_type MoK\a
_diffrn_radiation_wavelength 0.71073
_diffrn_reflns_av_R_equivalents 0.046
_diffrn_reflns_av_sigmaI/netI 0.020
_diffrn_reflns_limit_h_max 8
_diffrn_reflns_limit_h_min -8
_diffrn_reflns_limit_k_max 10
_diffrn_reflns_limit_k_min -10
_diffrn_reflns_limit_l_max 20
_diffrn_reflns_limit_l_min -20
_diffrn_reflns_number 16485
_diffrn_reflns_theta_full 27.00
_diffrn_reflns_theta_max 27.00
_diffrn_reflns_theta_min 2.52
_diffrn_standards_decay_% 'not measured'
_diffrn_standards_interval_count 'not measured'
_diffrn_standards_interval_time 'not measured'
_diffrn_standards_number 'not measured'
_exptl_absorpt_coefficient_mu 2.508
_exptl_absorpt_correction_T_max 0.785
_exptl_absorpt_correction_T_min 0.242
_exptl_absorpt_correction_type numerical
_exptl_absorpt_process_details '(X-RED; Stoe & Cie, 2001)'
_exptl_crystal_colour colourless
_exptl_crystal_density_diffrn 2.249
_exptl_crystal_density_meas ?
_exptl_crystal_density_method 'not measured'
_exptl_crystal_description column
_exptl_crystal_F_000 576
_exptl_crystal_size_max 0.54
_exptl_crystal_size_mid 0.14
_exptl_crystal_size_min 0.13
_refine_diff_density_max 0.40
_refine_diff_density_min -0.40
_refine_ls_extinction_coef 0.0049(4)
_refine_ls_extinction_expression Fc^*^=kFc[1+0.001xFc^2^\l^3^/sin(2\q)]^-1/4^
_refine_ls_extinction_method 'SHELXL97 (Sheldrick, 1997)'
_refine_ls_goodness_of_fit_ref 1.083
_refine_ls_hydrogen_treatment refall
_refine_ls_matrix_type full
_refine_ls_number_parameters 151
_refine_ls_number_reflns 1912
_refine_ls_number_restraints 0
_refine_ls_restrained_S_all 1.083
_refine_ls_R_factor_all 0.028
_refine_ls_R_factor_gt 0.020
_refine_ls_shift/su_max 0.001
_refine_ls_shift/su_mean 0.000
_refine_ls_structure_factor_coef Fsqd
_refine_ls_weighting_details 'calc w = 1/[\s^2^(Fo^2^)+(0.0225P)^2^+0.4864P] where P=(Fo^2^+2Fc^2^)/3'
_refine_ls_weighting_scheme calc
_refine_ls_wR_factor_gt 0.047
_refine_ls_wR_factor_ref 0.048
_reflns_number_gt 1545
_reflns_number_total 1912
_reflns_threshold_expression I>2\s(I)
_cod_data_source_file jz1517.cif
_cod_data_source_block I
_cod_depositor_comments
;
The following automatic conversions were performed:

'_exptl_crystal_density_meas' value 'not measured' was changed to '?'
- the value is perceived as not measured.

Automatic conversion script
Id: cif_fix_values 3008 2015-01-20 13:52:24Z robertas 
;
_cod_original_cell_volume 875.74(17)
_cod_original_sg_symbol_H-M 'P 21/n'
_cod_database_code 2012941
_cod_database_fobs_code 2012941

loop_
_symmetry_equiv_pos_as_xyz
'x, y, z'
'-x+1/2, y+1/2, -z+1/2'
'-x, -y, -z'
'x-1/2, -y-1/2, z-1/2'

loop_
_atom_site_label
_atom_site_fract_x
_atom_site_fract_y
_atom_site_fract_z
_atom_site_U_iso_or_equiv
_atom_site_adp_type
_atom_site_calc_flag
_atom_site_refinement_flags
_atom_site_occupancy
_atom_site_disorder_assembly
_atom_site_disorder_group
_atom_site_type_symbol
Cd1 0.69040(2) 0.00390(2) 0.367930(10) 0.01726(9) Uani d . 1 . . Cd
C11 0.9654(4) 0.4366(3) 0.4840(2) 0.0183(5) Uani d . 1 . . C
C12 0.8755(4) 0.2815(3) 0.4472(2) 0.0192(5) Uani d . 1 . . C
O121 0.8372(3) 0.2717(2) 0.36923(11) 0.0245(4) Uani d . 1 . . O
O122 0.8368(3) 0.1659(2) 0.49343(11) 0.0230(4) Uani d . 1 . . O
C21 0.5167(4) -0.4423(3) 0.4791(2) 0.0205(6) Uani d . 1 . . C
C22 0.5639(4) -0.2972(3) 0.4307(2) 0.0210(5) Uani d . 1 . . C
O221 0.5180(3) -0.2977(3) 0.35428(12) 0.0298(5) Uani d . 1 . . O
O222 0.6546(3) -0.1760(2) 0.47104(11) 0.0229(4) Uani d . 1 . . O
O3 0.3880(3) 0.1224(3) 0.3695(2) 0.0240(4) Uani d . 1 . . O
H31 0.371(5) 0.199(5) 0.343(2) 0.026(9) Uiso d . 1 . . H
H32 0.371(6) 0.143(5) 0.411(3) 0.043(12) Uiso d . 1 . . H
O4 0.9636(3) -0.1499(3) 0.34812(14) 0.0224(4) Uani d . 1 . . O
H41 1.038(5) -0.159(4) 0.390(2) 0.031(9) Uiso d . 1 . . H
H42 1.029(7) -0.121(6) 0.316(3) 0.07(2) Uiso d . 1 . . H
O5 0.5837(3) 0.0220(3) 0.22886(12) 0.0234(4) Uani d . 1 . . O
H51 0.585(5) 0.108(6) 0.206(2) 0.046(12) Uiso d . 1 . . H
H52 0.625(5) -0.053(5) 0.198(2) 0.040(11) Uiso d . 1 . . H
O6 1.1559(4) -0.0807(3) 0.22012(13) 0.0255(5) Uani d . 1 . . O
H61 1.092(6) 0.012(5) 0.196(3) 0.047(11) Uiso d . 1 . . H
H62 1.256(7) -0.052(6) 0.236(3) 0.06(2) Uiso d . 1 . . H

loop_
_atom_site_aniso_label
_atom_site_aniso_U_11
_atom_site_aniso_U_22
_atom_site_aniso_U_33
_atom_site_aniso_U_12
_atom_site_aniso_U_13
_atom_site_aniso_U_23
Cd1 0.02422(13) 0.01310(11) 0.01410(11) -0.00283(8) 0.00228(7) -0.00024(7)
C11 0.0200(14) 0.0171(11) 0.0170(13) -0.0003(9) 0.0013(10) 0.0014(9)
C12 0.0199(13) 0.0157(12) 0.0212(13) -0.0008(10) 0.0016(10) -0.0020(10)
O121 0.0379(11) 0.0186(9) 0.0166(10) -0.0096(8) 0.0037(8) -0.0022(7)
O122 0.0310(11) 0.0163(9) 0.0200(9) -0.0064(8) -0.0007(8) 0.0026(7)
C21 0.0232(14) 0.0174(12) 0.0220(14) -0.0007(10) 0.0073(11) 0.0000(9)
C22 0.0240(13) 0.0153(12) 0.0257(14) 0.0015(10) 0.0100(11) 0.0025(10)
O221 0.0450(12) 0.0249(10) 0.0192(10) -0.0085(9) 0.0045(9) 0.0039(8)
O222 0.0338(11) 0.0146(8) 0.0221(10) -0.0061(8) 0.0096(8) -0.0006(7)
O3 0.0320(12) 0.0218(11) 0.0185(11) 0.0039(8) 0.0053(9) -0.0001(9)
O4 0.0261(11) 0.0231(10) 0.0175(10) 0.0017(8) 0.0022(9) 0.0024(8)
O5 0.0378(12) 0.0182(10) 0.0146(9) 0.0020(9) 0.0057(8) 0.0002(8)
O6 0.0255(12) 0.0265(11) 0.0231(11) -0.0020(9) 0.0001(9) 0.0006(9)

loop_
_atom_type_symbol
_atom_type_description
_atom_type_scat_dispersion_real
_atom_type_scat_dispersion_imag
_atom_type_scat_source
C C 0.0033 0.0016 'International Tables Vol C Tables 4.2.6.8 and 6.1.1.4'
H H 0.0000 0.0000 'International Tables Vol C Tables 4.2.6.8 and 6.1.1.4'
O O 0.0106 0.0060 'International Tables Vol C Tables 4.2.6.8 and 6.1.1.4'
Cd Cd -0.8075 1.2024 'International Tables Vol C Tables 4.2.6.8 and 6.1.1.4'

loop_
_geom_angle_atom_site_label_1
_geom_angle_atom_site_label_2
_geom_angle_atom_site_label_3
_geom_angle_site_symmetry_1
_geom_angle
_geom_angle_publ_flag
O121 Cd1 O122 . 54.07(6) yes
O221 Cd1 O222 . 52.42(6) yes
O221 Cd1 O4 . 82.28(7) yes
O221 Cd1 O122 . 130.17(6) yes
O221 Cd1 O121 . 175.75(6) yes
O221 Cd1 O3 . 89.19(7) yes
O221 Cd1 O5 . 84.92(7) yes
O222 Cd1 O3 . 92.29(8) yes
O222 Cd1 O5 . 137.07(7) yes
O222 Cd1 O4 . 87.83(8) yes
O222 Cd1 O121 . 131.83(6) yes
O222 Cd1 O122 . 77.81(6) yes
O3 Cd1 O5 . 81.34(8) yes
O3 Cd1 O4 . 169.15(7) yes
O3 Cd1 O121 . 90.57(8) yes
O3 Cd1 O122 . 90.73(7) yes
O4 Cd1 O121 . 97.43(7) yes
O4 Cd1 O122 . 99.89(7) yes
O5 Cd1 O4 . 91.19(8) yes
O5 Cd1 O121 . 90.85(7) yes
O5 Cd1 O122 . 144.11(7) yes
C11 C11 C12 3_766 177.7(4) yes
O122 C12 O121 . 122.7(2) yes
O122 C12 C11 . 119.3(2) no
O121 C12 C11 . 118.0(2) no
C21 C21 C22 3_646 177.6(4) yes
O221 C22 O222 . 123.1(2) yes
O221 C22 C21 . 120.3(2) no
O222 C22 C21 . 116.6(2) no
H31 O3 H32 . 109(4) no
H41 O4 H42 . 105(4) no
H51 O5 H52 . 107(4) no
H61 O6 H62 . 105(4) no

loop_
_geom_bond_atom_site_label_1
_geom_bond_atom_site_label_2
_geom_bond_site_symmetry_2
_geom_bond_distance
_geom_bond_publ_flag
Cd1 O222 . 2.259(2) yes
Cd1 O3 . 2.272(2) yes
Cd1 O5 . 2.276(2) yes
Cd1 O4 . 2.298(2) yes
Cd1 O121 . 2.352(2) yes
Cd1 O122 . 2.487(2) yes
Cd1 O221 . 2.664(2) yes
C11 C11 3_766 1.197(5) yes
C11 C12 . 1.461(3) yes
C12 O122 . 1.247(3) yes
C12 O121 . 1.262(3) yes
C21 C21 3_646 1.189(5) yes
C21 C22 . 1.468(4) yes
C22 O221 . 1.237(3) yes
C22 O222 . 1.269(3) yes
O3 H31 . 0.75(4) no
O3 H32 . 0.72(4) no
O4 H41 . 0.78(4) no
O4 H42 . 0.77(5) no
O5 H51 . 0.78(4) no
O5 H52 . 0.86(4) no
O6 H61 . 0.91(4) no
O6 H62 . 0.73(5) no

loop_
_geom_hbond_atom_site_label_D
_geom_hbond_atom_site_label_H
_geom_hbond_atom_site_label_A
_geom_hbond_site_symmetry_A
_geom_hbond_distance_DH
_geom_hbond_distance_HA
_geom_hbond_distance_DA
_geom_hbond_angle_DHA
_geom_hbond_publ_flag
O3 H31 O6 2_655 0.75(4) 2.03(4) 2.770(3) 175(4) yes
O3 H32 O222 3_656 0.72(4) 1.99(4) 2.711(3) 173(4) yes
O4 H41 O122 3_756 0.78(4) 1.96(4) 2.722(3) 165(3) yes
O4 H42 O6 . 0.77(5) 1.95(5) 2.713(3) 167(5) yes
O5 H51 O4 2_655 0.78(4) 2.12(5) 2.892(3) 169(4) yes
O5 H52 O121 2_645 0.86(4) 1.82(4) 2.670(3) 169(3) yes
O6 H61 O221 2_655 0.91(4) 1.83(4) 2.732(3) 175(4) yes
O6 H62 O5 1_655 0.73(5) 2.33(5) 3.009(3) 156(5) yes
O6 H62 O3 1_655 0.73(5) 2.62(5) 3.129(3) 129(4) yes
